data_2207232
loop_
_publ_author_name
'Anthony C. Willis'
'Waleed K. Mahdi'
'Mark G. Humphrey'

_publ_section_title
;
 Bis(\m~3~-4-bromophenylimido)tris(tricarbonylruthenium)(2
 <i>Ru{---</i>Ru})
;
_journal_coeditor_code HB6277
_journal_issue 11
_journal_name_full 'Acta Crystallographica Section E'
_journal_page_first m2335
_journal_page_last m2337
_journal_paper_doi 10.1107/S1600536805032885
_journal_volume 61
_journal_year 2005
_chemical_formula_iupac '[Ru3 (C6 H4 Br N)2 (C O)9]'
_chemical_formula_moiety 'C21 H8 Br2 N2 O9 Ru3'
_chemical_formula_sum 'C21 H8 Br2 N2 O9 Ru3'
_chemical_formula_weight 895.32
_chemical_melting_point 431
_chemical_name_systematic
;
Bis(\m~3~-4-bromophenylimido)tris(tricarbonylruthenium)(2 Ru---Ru)
;
_space_group_IT_number 2
_symmetry_cell_setting triclinic
_symmetry_space_group_name_Hall '-P 1'
_symmetry_space_group_name_H-M 'P -1'
_atom_sites_solution_hydrogens geom
_atom_sites_solution_primary direct
_cell_angle_alpha 100.9819(9)
_cell_angle_beta 112.3150(8)
_cell_angle_gamma 98.9674(8)
_cell_formula_units_Z 4
_cell_length_a 13.0136(2)
_cell_length_b 14.6979(2)
_cell_length_c 15.8864(2)
_cell_measurement_reflns_used 36343
_cell_measurement_temperature 200
_cell_measurement_theta_max 27
_cell_measurement_theta_min 3
_cell_volume 2671.05(7)
_computing_cell_refinement 'DENZO and SCALEPACK (Otwinowski & Minor, 1997)'
_computing_data_collection 'COLLECT (Nonius, 1998)'
_computing_data_reduction 'DENZO and SCALEPACK'
_computing_molecular_graphics
;
ORTEPII (Johnson 1976) in TEXSAN (Molecular Structure Corporation,
1997)
;
_computing_publication_material CRYSTALS
_computing_structure_refinement 'CRYSTALS (Watkin et al., 2001)'
_computing_structure_solution 'SIR92 (Altomare et al., 1994)'
_diffrn_ambient_temperature 200
_diffrn_measured_fraction_theta_full 0.998
_diffrn_measured_fraction_theta_max 0.998
_diffrn_measurement_device_type 'Nonius Kappa CCD area-detector'
_diffrn_measurement_method '\f and \w'
_diffrn_radiation_monochromator graphite
_diffrn_radiation_type 'Mo K\a'
_diffrn_radiation_wavelength 0.71073
_diffrn_reflns_av_R_equivalents 0.05
_diffrn_reflns_limit_h_max 16
_diffrn_reflns_limit_h_min -16
_diffrn_reflns_limit_k_max 19
_diffrn_reflns_limit_k_min -19
_diffrn_reflns_limit_l_max 20
_diffrn_reflns_limit_l_min -20
_diffrn_reflns_number 58882
_diffrn_reflns_theta_full 27.494
_diffrn_reflns_theta_max 27.5
_diffrn_reflns_theta_min 2.637
_diffrn_standards_decay_% 0.00
_diffrn_standards_interval_count 0
_diffrn_standards_interval_time 0
_diffrn_standards_number 0
_exptl_absorpt_coefficient_mu 4.717
_exptl_absorpt_correction_T_max 0.624
_exptl_absorpt_correction_T_min 0.284
_exptl_absorpt_correction_type integration
_exptl_absorpt_process_details
;
via Gaussian method (Coppens, 1970) implemented in MAXUS (Mackay et al.,
2000)
;
_exptl_crystal_colour red
_exptl_crystal_density_diffrn 2.226
_exptl_crystal_description plate
_exptl_crystal_F_000 1688
_exptl_crystal_size_max 0.40
_exptl_crystal_size_mid 0.34
_exptl_crystal_size_min 0.12
_refine_diff_density_max 1.03
_refine_diff_density_min -1.01
_refine_ls_extinction_coef 100(8)
_refine_ls_extinction_method 'Larson (1970), eq 22'
_refine_ls_goodness_of_fit_ref 1.0652
_refine_ls_hydrogen_treatment constr
_refine_ls_matrix_type full
_refine_ls_number_parameters 668
_refine_ls_number_reflns 8846
_refine_ls_number_restraints 0
_refine_ls_R_factor_all 0.0397
_refine_ls_R_factor_gt 0.0251
_refine_ls_shift/su_max 0.001710
_refine_ls_structure_factor_coef F
_refine_ls_weighting_details
;
Method, part 1, Chebychev polynomial (Watkin, 1994; Prince, 1982)
w = 1/[A~0~*T~0~(x)+A~1~*T~1~(x) ... +A~n-1~]*T~n-1~(x)],  where A~i~ are the
Chebychev coefficients listed below and x = F~calc~/F~max~  Method = robust
weighting (Prince, 1982);  W = w[1-(\dF/6\sF)^2^]^2^;  A~i~ are 1.71
0.166 1.45
;
_refine_ls_weighting_scheme calc
_refine_ls_wR_factor_all 0.0345
_refine_ls_wR_factor_gt 0.0299
_refine_ls_wR_factor_ref 0.0299
_reflns_number_gt 8846
_reflns_number_total 12233
_reflns_threshold_expression I>3\s(I)
_cod_data_source_file hb6277.cif
_cod_data_source_block I
_cod_database_code 2207232
_cod_database_fobs_code 2207232

loop_
_symmetry_equiv_pos_as_xyz
x,y,z
-x,-y,-z

loop_
_atom_site_label
_atom_site_fract_x
_atom_site_fract_y
_atom_site_fract_z
_atom_site_U_iso_or_equiv
_atom_site_adp_type
_atom_site_occupancy
_atom_site_type_symbol
Ru11 0.26669(2) 0.392900(18) 0.258620(18) 0.0283 Uani 1.0000 Ru
Ru12 0.02576(2) 0.447778(18) 0.243879(17) 0.0275 Uani 1.0000 Ru
Ru13 0.13782(2) 0.339386(16) 0.344864(16) 0.0251 Uani 1.0000 Ru
Ru21 0.24255(2) 0.075343(17) 0.797537(17) 0.0268 Uani 1.0000 Ru
Ru22 0.48107(2) 0.136057(17) 0.772283(17) 0.0262 Uani 1.0000 Ru
Ru23 0.29782(2) 0.212822(16) 0.725259(17) 0.0251 Uani 1.0000 Ru
Br11 0.48046(4) 0.84150(3) 0.65083(4) 0.0691 Uani 1.0000 Br
Br12 -0.17842(4) 0.02092(3) -0.16829(3) 0.0527 Uani 1.0000 Br
Br21 0.64502(4) 0.44821(3) 1.25035(3) 0.0551 Uani 1.0000 Br
Br22 0.10758(5) -0.22025(3) 0.30895(3) 0.0620 Uani 1.0000 Br
O107 0.5158(2) 0.4672(2) 0.4084(2) 0.0521 Uani 1.0000 O
O108 0.3020(4) 0.4942(3) 0.1181(3) 0.0731 Uani 1.0000 O
O109 0.3093(3) 0.2104(2) 0.1620(2) 0.0547 Uani 1.0000 O
O110 -0.0479(3) 0.5865(2) 0.3665(2) 0.0560 Uani 1.0000 O
O111 0.0316(4) 0.5740(3) 0.1145(3) 0.0759 Uani 1.0000 O
O112 -0.2186(2) 0.3269(3) 0.1134(3) 0.0675 Uani 1.0000 O
O113 0.2431(3) 0.3940(2) 0.56063(18) 0.0542 Uani 1.0000 O
O114 -0.0999(3) 0.2536(3) 0.3286(3) 0.0713 Uani 1.0000 O
O115 0.2371(3) 0.1644(2) 0.3523(2) 0.0528 Uani 1.0000 O
O207 0.1640(3) 0.1667(3) 0.9441(3) 0.0703 Uani 1.0000 O
O208 0.3092(3) -0.0866(2) 0.8853(3) 0.0671 Uani 1.0000 O
O209 -0.0039(2) -0.0388(2) 0.6693(2) 0.0586 Uani 1.0000 O
O210 0.7064(2) 0.2925(2) 0.8823(3) 0.0664 Uani 1.0000 O
O211 0.5690(3) -0.0073(2) 0.8768(2) 0.0578 Uani 1.0000 O
O212 0.5635(3) 0.0801(2) 0.6168(2) 0.0588 Uani 1.0000 O
O213 0.2091(3) 0.3587(2) 0.8256(2) 0.0602 Uani 1.0000 O
O214 0.4671(3) 0.3561(2) 0.6938(3) 0.0591 Uani 1.0000 O
O215 0.1014(2) 0.1852(2) 0.5324(2) 0.0546 Uani 1.0000 O
N11 0.1983(2) 0.47855(18) 0.33114(18) 0.0272 Uani 1.0000 N
N12 0.0911(2) 0.33664(18) 0.20147(18) 0.0277 Uani 1.0000 N
N21 0.3956(2) 0.18140(17) 0.85142(18) 0.0260 Uani 1.0000 N
N22 0.3089(2) 0.06804(17) 0.69649(18) 0.0253 Uani 1.0000 N
C101 0.3875(3) 0.7315(3) 0.5484(3) 0.0446 Uani 1.0000 C
C102 0.4113(3) 0.7111(3) 0.4710(3) 0.0472 Uani 1.0000 C
C103 0.3474(3) 0.6283(2) 0.3984(3) 0.0398 Uani 1.0000 C
C104 0.2595(3) 0.5648(2) 0.4041(2) 0.0288 Uani 1.0000 C
C105 0.2352(3) 0.5896(2) 0.4829(2) 0.0333 Uani 1.0000 C
C106 0.2995(3) 0.6725(3) 0.5552(3) 0.0404 Uani 1.0000 C
C107 0.4245(3) 0.4396(3) 0.3517(3) 0.0382 Uani 1.0000 C
C108 0.2895(3) 0.4573(3) 0.1713(3) 0.0430 Uani 1.0000 C
C109 0.2968(3) 0.2787(3) 0.1991(3) 0.0387 Uani 1.0000 C
C110 -0.0205(3) 0.5373(3) 0.3206(3) 0.0383 Uani 1.0000 C
C111 0.0272(4) 0.5263(3) 0.1624(3) 0.0439 Uani 1.0000 C
C112 -0.1318(3) 0.3755(3) 0.1635(3) 0.0420 Uani 1.0000 C
C113 0.2033(3) 0.3743(2) 0.4798(2) 0.0380 Uani 1.0000 C
C114 -0.0124(3) 0.2873(3) 0.3344(3) 0.0407 Uani 1.0000 C
C115 0.2006(3) 0.2299(3) 0.3475(2) 0.0368 Uani 1.0000 C
C116 0.0278(3) 0.2616(2) 0.1178(2) 0.0282 Uani 1.0000 C
C117 -0.0024(3) 0.2821(2) 0.0298(2) 0.0384 Uani 1.0000 C
C118 -0.0637(3) 0.2117(3) -0.0539(2) 0.0389 Uani 1.0000 C
C119 -0.0961(3) 0.1182(2) -0.0517(2) 0.0350 Uani 1.0000 C
C120 -0.0695(4) 0.0956(3) 0.0322(3) 0.0465 Uani 1.0000 C
C121 -0.0066(3) 0.1669(3) 0.1172(3) 0.0405 Uani 1.0000 C
C201 0.5652(3) 0.3645(3) 1.1260(2) 0.0353 Uani 1.0000 C
C202 0.5264(3) 0.2684(3) 1.1134(2) 0.0383 Uani 1.0000 C
C203 0.4694(3) 0.2084(2) 1.0224(2) 0.0358 Uani 1.0000 C
C204 0.4524(3) 0.2441(2) 0.9439(2) 0.0277 Uani 1.0000 C
C205 0.4953(3) 0.3414(2) 0.9595(2) 0.0349 Uani 1.0000 C
C206 0.5518(3) 0.4022(2) 1.0510(2) 0.0391 Uani 1.0000 C
C207 0.1915(3) 0.1311(3) 0.8891(3) 0.0419 Uani 1.0000 C
C208 0.2843(3) -0.0269(3) 0.8531(3) 0.0398 Uani 1.0000 C
C209 0.0878(3) 0.0033(3) 0.7161(3) 0.0362 Uani 1.0000 C
C210 0.6245(3) 0.2348(3) 0.8435(3) 0.0389 Uani 1.0000 C
C211 0.5398(3) 0.0461(2) 0.8359(2) 0.0356 Uani 1.0000 C
C212 0.5318(3) 0.1002(3) 0.6735(3) 0.0380 Uani 1.0000 C
C213 0.2403(3) 0.3051(3) 0.7862(3) 0.0378 Uani 1.0000 C
C214 0.4064(3) 0.2999(2) 0.7050(3) 0.0361 Uani 1.0000 C
C215 0.1743(3) 0.1963(2) 0.6042(3) 0.0367 Uani 1.0000 C
C216 0.2628(3) 0.0016(2) 0.6062(2) 0.0261 Uani 1.0000 C
C217 0.2077(3) -0.0923(2) 0.5926(2) 0.0305 Uani 1.0000 C
C218 0.1622(3) -0.1586(2) 0.5045(2) 0.0338 Uani 1.0000 C
C219 0.1723(3) -0.1303(2) 0.4299(2) 0.0343 Uani 1.0000 C
C220 0.2270(3) -0.0374(2) 0.4409(2) 0.0358 Uani 1.0000 C
C221 0.2721(3) 0.0282(2) 0.5286(2) 0.0327 Uani 1.0000 C
H1021 0.4745 0.7558 0.4668 0.0528 Uiso 1.0000 H
H1031 0.3642 0.6137 0.3415 0.0475 Uiso 1.0000 H
H1051 0.1706 0.5469 0.4871 0.0390 Uiso 1.0000 H
H1061 0.2822 0.6892 0.6116 0.0457 Uiso 1.0000 H
H1171 0.0213 0.3496 0.0282 0.0459 Uiso 1.0000 H
H1181 -0.0845 0.2278 -0.1157 0.0470 Uiso 1.0000 H
H1201 -0.0949 0.0280 0.0327 0.0519 Uiso 1.0000 H
H1211 0.0139 0.1498 0.1785 0.0460 Uiso 1.0000 H
H2021 0.5390 0.2421 1.1691 0.0446 Uiso 1.0000 H
H2031 0.4399 0.1384 1.0126 0.0412 Uiso 1.0000 H
H2051 0.4856 0.3681 0.9043 0.0386 Uiso 1.0000 H
H2061 0.5821 0.4723 1.0618 0.0426 Uiso 1.0000 H
H2171 0.2006 -0.1126 0.6471 0.0365 Uiso 1.0000 H
H2181 0.1225 -0.2260 0.4956 0.0384 Uiso 1.0000 H
H2201 0.2339 -0.0180 0.3859 0.0435 Uiso 1.0000 H
H2211 0.3116 0.0955 0.5369 0.0393 Uiso 1.0000 H

loop_
_atom_site_aniso_label
_atom_site_aniso_U_11
_atom_site_aniso_U_22
_atom_site_aniso_U_33
_atom_site_aniso_U_12
_atom_site_aniso_U_13
_atom_site_aniso_U_23
Ru11 0.02793(12) 0.02966(12) 0.03100(13) 0.00676(9) 0.01539(10) 0.01080(10)
Ru12 0.02843(12) 0.02689(12) 0.02849(12) 0.00860(9) 0.01168(10) 0.00961(9)
Ru13 0.02880(12) 0.02291(11) 0.02416(12) 0.00449(9) 0.01150(9) 0.00852(9)
Ru21 0.02611(12) 0.02583(12) 0.02755(12) 0.00237(9) 0.01224(9) 0.00680(9)
Ru22 0.02368(11) 0.02406(11) 0.03036(12) 0.00515(9) 0.01128(9) 0.00697(9)
Ru23 0.02401(11) 0.02286(11) 0.02722(12) 0.00492(8) 0.00972(9) 0.00719(9)
Br11 0.0532(3) 0.0382(2) 0.0740(3) 0.00571(18) -0.0012(2) -0.0136(2)
Br12 0.0621(3) 0.0445(2) 0.03370(19) 0.00252(18) 0.01235(17) -0.00305(15)
Br21 0.0676(3) 0.0502(2) 0.03001(18) 0.00822(19) 0.01242(18) -0.00541(16)
Br22 0.0928(4) 0.0417(2) 0.03230(19) -0.0014(2) 0.0203(2) -0.00452(16)
O107 0.0282(13) 0.0637(18) 0.0535(17) 0.0086(12) 0.0086(12) 0.0127(14)
O108 0.100(3) 0.070(2) 0.070(2) 0.014(2) 0.050(2) 0.0409(19)
O109 0.0648(19) 0.0474(16) 0.0655(19) 0.0248(14) 0.0399(16) 0.0107(14)
O110 0.0527(17) 0.0592(18) 0.0563(18) 0.0226(14) 0.0271(14) 0.0003(14)
O111 0.122(3) 0.061(2) 0.064(2) 0.032(2) 0.045(2) 0.0423(18)
O112 0.0307(15) 0.074(2) 0.071(2) 0.0052(14) 0.0107(14) -0.0096(17)
O113 0.081(2) 0.0402(14) 0.0274(13) 0.0070(14) 0.0113(13) 0.0083(11)
O114 0.0446(17) 0.084(2) 0.105(3) 0.0084(16) 0.0403(18) 0.057(2)
O115 0.0659(19) 0.0403(14) 0.0660(19) 0.0283(14) 0.0321(16) 0.0238(13)
O207 0.064(2) 0.095(3) 0.063(2) 0.0213(19) 0.0461(18) 0.0026(18)
O208 0.077(2) 0.0573(19) 0.076(2) 0.0237(17) 0.0285(19) 0.0411(18)
O209 0.0295(14) 0.0583(18) 0.066(2) -0.0060(12) 0.0104(13) 0.0014(15)
O210 0.0337(15) 0.0465(17) 0.095(3) -0.0044(13) 0.0151(16) 0.0041(17)
O211 0.0656(19) 0.0558(18) 0.0625(19) 0.0298(16) 0.0255(16) 0.0309(15)
O212 0.0611(19) 0.074(2) 0.0616(19) 0.0215(16) 0.0453(17) 0.0189(16)
O213 0.066(2) 0.0591(18) 0.0622(19) 0.0338(16) 0.0330(16) 0.0051(15)
O214 0.0488(16) 0.0554(18) 0.094(2) 0.0118(14) 0.0417(17) 0.0426(18)
O215 0.0437(15) 0.0618(18) 0.0392(15) 0.0124(13) -0.0002(12) 0.0097(13)
N11 0.0295(12) 0.0227(11) 0.0316(13) 0.0041(10) 0.0146(11) 0.0105(10)
N12 0.0336(13) 0.0257(12) 0.0287(12) 0.0082(10) 0.0157(11) 0.0124(10)
N21 0.0252(12) 0.0225(11) 0.0258(12) 0.0050(9) 0.0068(10) 0.0055(9)
N22 0.0246(12) 0.0229(11) 0.0281(12) 0.0040(9) 0.0107(10) 0.0088(10)
C101 0.0411(19) 0.0277(16) 0.049(2) 0.0094(14) 0.0045(16) 0.0044(15)
C102 0.0394(19) 0.0279(16) 0.065(3) -0.0013(14) 0.0164(18) 0.0110(16)
C103 0.0407(18) 0.0318(16) 0.046(2) 0.0028(14) 0.0192(16) 0.0131(15)
C104 0.0289(14) 0.0234(14) 0.0315(15) 0.0058(11) 0.0097(12) 0.0085(12)
C105 0.0376(17) 0.0259(14) 0.0340(16) 0.0077(13) 0.0126(14) 0.0080(12)
C106 0.0448(19) 0.0325(17) 0.0369(18) 0.0143(15) 0.0096(15) 0.0067(14)
C107 0.0401(19) 0.0396(18) 0.0437(19) 0.0121(15) 0.0254(17) 0.0129(15)
C108 0.047(2) 0.0407(19) 0.045(2) 0.0072(16) 0.0235(17) 0.0158(16)
C109 0.0397(18) 0.0416(19) 0.0422(19) 0.0112(15) 0.0224(16) 0.0165(16)
C110 0.0350(17) 0.0391(18) 0.0412(18) 0.0113(14) 0.0153(15) 0.0122(15)
C111 0.061(2) 0.0342(18) 0.0402(19) 0.0171(16) 0.0220(18) 0.0115(15)
C112 0.0365(19) 0.0439(19) 0.045(2) 0.0157(16) 0.0167(16) 0.0075(16)
C113 0.049(2) 0.0260(15) 0.0351(18) 0.0055(14) 0.0154(15) 0.0091(13)
C114 0.0410(19) 0.0448(19) 0.0405(19) 0.0071(15) 0.0184(15) 0.0216(16)
C115 0.0412(18) 0.0398(18) 0.0330(16) 0.0147(15) 0.0168(14) 0.0115(14)
C116 0.0291(15) 0.0295(15) 0.0262(14) 0.0073(12) 0.0119(12) 0.0078(12)
C117 0.053(2) 0.0295(16) 0.0326(17) 0.0093(15) 0.0172(15) 0.0100(13)
C118 0.049(2) 0.0408(18) 0.0282(16) 0.0141(16) 0.0147(15) 0.0122(14)
C119 0.0341(16) 0.0359(17) 0.0284(15) 0.0062(13) 0.0107(13) 0.0012(13)
C120 0.062(2) 0.0322(17) 0.0358(18) -0.0013(16) 0.0163(17) 0.0076(14)
C121 0.051(2) 0.0333(17) 0.0307(16) -0.0003(15) 0.0144(15) 0.0092(13)
C201 0.0325(16) 0.0387(17) 0.0261(15) 0.0081(13) 0.0077(13) 0.0001(13)
C202 0.0379(18) 0.0440(19) 0.0297(16) 0.0045(15) 0.0132(14) 0.0094(14)
C203 0.0372(17) 0.0329(16) 0.0328(16) 0.0020(13) 0.0123(14) 0.0100(13)
C204 0.0258(14) 0.0279(14) 0.0265(14) 0.0069(11) 0.0086(11) 0.0057(11)
C205 0.0405(18) 0.0284(15) 0.0275(15) 0.0058(13) 0.0080(13) 0.0048(12)
C206 0.0432(19) 0.0269(15) 0.0365(18) 0.0085(14) 0.0084(15) 0.0030(13)
C207 0.0372(18) 0.0430(19) 0.044(2) 0.0032(15) 0.0202(16) 0.0073(15)
C208 0.0403(18) 0.0377(18) 0.0380(18) 0.0003(14) 0.0153(15) 0.0127(15)
C209 0.0329(17) 0.0368(17) 0.0408(18) 0.0067(14) 0.0177(15) 0.0121(14)
C210 0.0278(16) 0.0335(17) 0.051(2) 0.0077(14) 0.0129(15) 0.0086(15)
C211 0.0339(17) 0.0353(17) 0.0358(17) 0.0108(14) 0.0126(14) 0.0087(14)
C212 0.0342(17) 0.0373(18) 0.046(2) 0.0098(14) 0.0189(15) 0.0147(15)
C213 0.0342(17) 0.0399(18) 0.0395(18) 0.0140(14) 0.0133(14) 0.0121(15)
C214 0.0317(16) 0.0350(17) 0.0430(19) 0.0106(14) 0.0152(14) 0.0132(14)
C215 0.0363(17) 0.0322(16) 0.0396(18) 0.0092(13) 0.0131(15) 0.0112(14)
C216 0.0282(14) 0.0243(13) 0.0249(14) 0.0082(11) 0.0101(11) 0.0058(11)
C217 0.0330(16) 0.0276(14) 0.0307(15) 0.0055(12) 0.0140(13) 0.0080(12)
C218 0.0357(17) 0.0254(15) 0.0348(16) 0.0058(12) 0.0113(13) 0.0053(12)
C219 0.0363(17) 0.0316(16) 0.0286(15) 0.0092(13) 0.0091(13) 0.0033(12)
C220 0.0415(18) 0.0352(17) 0.0320(16) 0.0085(14) 0.0169(14) 0.0103(13)
C221 0.0388(17) 0.0274(15) 0.0319(16) 0.0049(13) 0.0163(14) 0.0078(12)

loop_
_atom_type_symbol
_atom_type_scat_dispersion_real
_atom_type_scat_dispersion_imag
_atom_type_scat_source
'C   ' 0.0033 0.0016 International_Tables_Vol_IV_Table_2.2B
'H   ' 0.0000 0.0000 International_Tables_Vol_IV_Table_2.2B
'Br  ' -0.2901 2.4595 International_Tables_Vol_IV_Table_2.2B
'N   ' 0.0061 0.0033 International_Tables_Vol_IV_Table_2.2B
'O   ' 0.0106 0.0060 International_Tables_Vol_IV_Table_2.2B
'Ru  ' -1.2594 0.8363 International_Tables_Vol_IV_Table_2.2B

loop_
_geom_angle_atom_site_label_1
_geom_angle_atom_site_label_2
_geom_angle_atom_site_label_3
_geom_angle
_geom_angle_publ_flag
Ru12 Ru11 Ru13 52.142(8) y
Ru12 Ru11 N11 37.06(7) no
Ru13 Ru11 N11 52.54(7) no
Ru12 Ru11 N12 37.37(7) no
Ru13 Ru11 N12 51.32(7) no
N11 Ru11 N12 71.28(10) no
Ru12 Ru11 C107 133.79(10) no
Ru13 Ru11 C107 108.29(10) no
N11 Ru11 C107 96.77(12) no
N12 Ru11 C107 159.61(12) no
Ru12 Ru11 C108 97.19(12) no
Ru13 Ru11 C108 149.26(12) no
N11 Ru11 C108 105.75(14) no
N12 Ru11 C108 104.41(14) no
C107 Ru11 C108 94.61(16) no
Ru12 Ru11 C109 131.86(11) no
Ru13 Ru11 C109 107.35(10) no
N11 Ru11 C109 159.75(12) no
N12 Ru11 C109 94.62(13) no
C107 Ru11 C109 92.08(15) no
C108 Ru11 C109 91.58(16) no
Ru11 Ru12 Ru13 51.590(8) y
Ru11 Ru12 N11 37.22(7) no
Ru13 Ru12 N11 52.21(7) no
Ru11 Ru12 N12 37.31(7) no
Ru13 Ru12 N12 50.94(7) no
N11 Ru12 N12 71.38(10) no
Ru11 Ru12 C110 136.68(11) no
Ru13 Ru12 C110 110.36(11) no
N11 Ru12 C110 99.50(13) no
N12 Ru12 C110 161.18(13) no
Ru11 Ru12 C111 94.10(13) no
Ru13 Ru12 C111 145.65(13) no
N11 Ru12 C111 100.84(15) no
N12 Ru12 C111 104.40(13) no
C110 Ru12 C111 93.35(16) no
Ru11 Ru12 C112 129.32(11) no
Ru13 Ru12 C112 109.31(12) no
N11 Ru12 C112 160.60(13) no
N12 Ru12 C112 92.47(13) no
C110 Ru12 C112 92.65(15) no
C111 Ru12 C112 93.43(18) no
Ru12 Ru13 Ru11 76.268(10) y
Ru12 Ru13 N11 49.06(7) no
Ru11 Ru13 N11 49.61(7) no
Ru12 Ru13 N12 49.58(7) no
Ru11 Ru13 N12 49.85(7) no
N11 Ru13 N12 68.76(10) no
Ru12 Ru13 C113 122.55(10) no
Ru11 Ru13 C113 118.93(11) no
N11 Ru13 C113 96.51(12) no
N12 Ru13 C113 165.08(12) no
Ru12 Ru13 C114 81.65(11) no
Ru11 Ru13 C114 147.61(11) no
N11 Ru13 C114 125.99(13) no
N12 Ru13 C114 97.76(13) no
C113 Ru13 C114 92.89(16) no
Ru12 Ru13 C115 148.61(10) no
Ru11 Ru13 C115 86.18(11) no
N11 Ru13 C115 131.74(13) no
N12 Ru13 C115 99.34(12) no
C113 Ru13 C115 88.68(15) no
C114 Ru13 C115 101.44(16) no
Ru22 Ru21 Ru23 52.961(8) y
Ru22 Ru21 N21 37.21(7) no
Ru23 Ru21 N21 51.36(7) no
Ru22 Ru21 N22 37.40(7) no
Ru23 Ru21 N22 51.93(7) no
N21 Ru21 N22 70.84(10) no
Ru22 Ru21 C207 132.00(11) no
Ru23 Ru21 C207 106.55(12) no
N21 Ru21 C207 94.92(13) no
N22 Ru21 C207 158.42(13) no
Ru22 Ru21 C208 95.24(11) no
Ru23 Ru21 C208 148.20(11) no
N21 Ru21 C208 104.82(13) no
N22 Ru21 C208 104.01(13) no
C207 Ru21 C208 95.14(17) no
Ru22 Ru21 C209 135.82(10) no
Ru23 Ru21 C209 108.47(10) no
N21 Ru21 C209 159.77(13) no
N22 Ru21 C209 98.49(12) no
C207 Ru21 C209 89.74(15) no
C208 Ru21 C209 94.31(15) no
Ru21 Ru22 Ru23 51.173(8) y
Ru21 Ru22 N21 37.84(7) no
Ru23 Ru22 N21 50.33(7) no
Ru21 Ru22 N22 37.82(7) no
Ru23 Ru22 N22 50.85(7) no
N21 Ru22 N22 71.83(10) no
Ru21 Ru22 C210 135.16(11) no
Ru23 Ru22 C210 111.45(10) no
N21 Ru22 C210 97.64(13) no
N22 Ru22 C210 162.29(12) no
Ru21 Ru22 C211 89.74(10) no
Ru23 Ru22 C211 140.69(10) no
N21 Ru22 C211 97.64(12) no
N22 Ru22 C211 102.56(12) no
C210 Ru22 C211 92.78(15) no
Ru21 Ru22 C212 135.54(11) no
Ru23 Ru22 C212 115.78(11) no
N21 Ru22 C212 166.04(13) no
N22 Ru22 C212 98.59(13) no
C210 Ru22 C212 88.91(16) no
C211 Ru22 C212 94.32(15) no
Ru22 Ru23 Ru21 75.866(9) y
Ru22 Ru23 N21 48.68(7) no
Ru21 Ru23 N21 50.64(7) no
Ru22 Ru23 N22 48.79(7) no
Ru21 Ru23 N22 50.45(7) no
N21 Ru23 N22 69.59(10) no
Ru22 Ru23 C213 138.09(10) no
Ru21 Ru23 C213 95.73(11) no
N21 Ru23 C213 94.12(12) no
N22 Ru23 C213 145.75(13) no
Ru22 Ru23 C214 77.80(10) no
Ru21 Ru23 C214 152.47(10) no
N21 Ru23 C214 104.70(12) no
N22 Ru23 C214 114.47(12) no
C213 Ru23 C214 98.50(15) no
Ru22 Ru23 C215 130.40(11) no
Ru21 Ru23 C215 108.46(10) no
N21 Ru23 C215 158.81(12) no
N22 Ru23 C215 94.76(12) no
C213 Ru23 C215 91.40(15) no
C214 Ru23 C215 94.66(15) no
Ru13 N11 Ru11 77.86(9) no
Ru13 N11 Ru12 78.73(9) no
Ru11 N11 Ru12 105.72(12) no
Ru13 N11 C104 127.88(19) no
Ru11 N11 C104 126.1(2) no
Ru12 N11 C104 123.8(2) no
Ru13 N12 Ru12 79.48(9) no
Ru13 N12 Ru11 78.83(9) no
Ru12 N12 Ru11 105.32(11) no
Ru13 N12 C116 131.01(19) no
Ru12 N12 C116 123.2(2) no
Ru11 N12 C116 124.8(2) no
Ru23 N21 Ru21 78.00(8) no
Ru23 N21 Ru22 80.99(9) no
Ru21 N21 Ru22 104.95(11) no
Ru23 N21 C204 127.96(19) no
Ru21 N21 C204 126.6(2) no
Ru22 N21 C204 122.95(19) no
Ru23 N22 Ru21 77.62(9) no
Ru23 N22 Ru22 80.36(9) no
Ru21 N22 Ru22 104.77(11) no
Ru23 N22 C216 126.21(19) no
Ru21 N22 C216 127.33(19) no
Ru22 N22 C216 123.66(19) no
Br11 C101 C102 119.6(3) no
Br11 C101 C106 118.9(3) no
C102 C101 C106 121.4(3) no
C101 C102 C103 119.7(3) no
C101 C102 H1021 120.145 no
C103 C102 H1021 120.145 no
C102 C103 C104 120.5(4) no
C102 C103 H1031 119.748 no
C104 C103 H1031 119.748 no
N11 C104 C103 119.7(3) no
N11 C104 C105 122.2(3) no
C103 C104 C105 118.1(3) no
C104 C105 C106 121.0(3) no
C104 C105 H1051 119.510 no
C106 C105 H1051 119.510 no
C105 C106 C101 119.2(4) no
C105 C106 H1061 120.404 no
C101 C106 H1061 120.404 no
Ru11 C107 O107 177.8(3) no
Ru11 C108 O108 178.8(4) no
Ru11 C109 O109 176.9(3) no
Ru12 C110 O110 177.5(3) no
Ru12 C111 O111 178.0(4) no
Ru12 C112 O112 173.1(3) no
Ru13 C113 O113 179.0(3) no
Ru13 C114 O114 177.5(4) no
Ru13 C115 O115 177.1(3) no
N12 C116 C117 119.2(3) no
N12 C116 C121 123.3(3) no
C117 C116 C121 117.5(3) no
C116 C117 C118 121.6(3) no
C116 C117 H1171 119.180 no
C118 C117 H1171 119.180 no
C117 C118 C119 119.2(3) no
C117 C118 H1181 120.415 no
C119 C118 H1181 120.415 no
Br12 C119 C118 118.8(3) no
Br12 C119 C120 120.3(3) no
C118 C119 C120 121.0(3) no
C119 C120 C121 119.9(3) no
C119 C120 H1201 120.065 no
C121 C120 H1201 120.065 no
C120 C121 C116 120.9(3) no
C120 C121 H1211 119.564 no
C116 C121 H1211 119.564 no
Br21 C201 C202 119.8(3) no
Br21 C201 C206 118.4(3) no
C202 C201 C206 121.8(3) no
C201 C202 C203 119.0(3) no
C201 C202 H2021 120.488 no
C203 C202 H2021 120.488 no
C202 C203 C204 121.0(3) no
C202 C203 H2031 119.488 no
C204 C203 H2031 119.488 no
N21 C204 C203 120.2(3) no
N21 C204 C205 121.4(3) no
C203 C204 C205 118.4(3) no
C204 C205 C206 120.8(3) no
C204 C205 H2051 119.610 no
C206 C205 H2051 119.610 no
C205 C206 C201 119.0(3) no
C205 C206 H2061 120.494 no
C201 C206 H2061 120.494 no
Ru21 C207 O207 177.8(4) no
Ru21 C208 O208 179.5(4) no
Ru21 C209 O209 178.8(3) no
Ru22 C210 O210 178.2(4) no
Ru22 C211 O211 174.8(3) no
Ru22 C212 O212 178.8(3) no
Ru23 C213 O213 177.1(3) no
Ru23 C214 O214 175.5(3) no
Ru23 C215 O215 179.0(3) no
N22 C216 C217 120.4(3) no
N22 C216 C221 121.3(3) no
C217 C216 C221 118.3(3) no
C216 C217 C218 121.2(3) no
C216 C217 H2171 119.392 no
C218 C217 H2171 119.392 no
C217 C218 C219 119.1(3) no
C217 C218 H2181 120.445 no
C219 C218 H2181 120.445 no
Br22 C219 C218 119.2(2) no
Br22 C219 C220 119.5(3) no
C218 C219 C220 121.3(3) no
C219 C220 C221 119.3(3) no
C219 C220 H2201 120.344 no
C221 C220 H2201 120.344 no
C216 C221 C220 120.7(3) no
C216 C221 H2211 119.645 no
C220 C221 H2211 119.645 no

loop_
_geom_bond_atom_site_label_1
_geom_bond_atom_site_label_2
_geom_bond_distance
_geom_bond_publ_flag
Ru11 Ru12 3.2923(3) yes
Ru11 Ru13 2.6557(3) yes
Ru12 Ru13 2.6758(3) yes
Ru11 N11 2.069(3) yes
Ru11 N12 2.069(3) yes
Ru12 N11 2.061(3) yes
Ru12 N12 2.072(3) yes
Ru13 N11 2.156(2) yes
Ru13 N12 2.113(3) yes
Ru11 C107 1.935(4) no
Ru11 C108 1.905(4) no
Ru11 C109 1.936(4) no
Ru12 C110 1.942(4) no
Ru12 C111 1.895(4) no
Ru12 C112 1.943(4) no
Ru13 C113 1.908(4) no
Ru13 C114 1.917(4) no
Ru13 C115 1.915(3) no
Ru21 Ru22 3.2879(3) yes
Ru21 Ru23 2.6414(3) yes
Ru22 Ru23 2.7064(3) yes
Ru21 N21 2.088(2) yes
Ru21 N22 2.085(2) yes
Ru22 N21 2.058(3) yes
Ru22 N22 2.065(2) yes
Ru23 N21 2.109(2) yes
Ru23 N22 2.129(2) yes
Ru21 C207 1.919(4) no
Ru21 C208 1.931(4) no
Ru21 C209 1.920(4) no
Ru22 C210 1.948(3) no
Ru22 C211 1.895(3) no
Ru22 C212 1.939(4) no
Ru23 C213 1.924(4) no
Ru23 C214 1.918(3) no
Ru23 C215 1.923(4) no
Br11 C101 1.902(4) no
Br12 C119 1.906(3) no
Br21 C201 1.900(3) no
Br22 C219 1.899(3) no
O107 C107 1.134(5) no
O108 C108 1.135(5) no
O109 C109 1.130(5) no
O110 C110 1.122(5) no
O111 C111 1.139(5) no
O112 C112 1.127(5) no
O113 C113 1.144(4) no
O114 C114 1.130(5) no
O115 C115 1.141(4) no
O207 C207 1.133(5) no
O208 C208 1.126(5) no
O209 C209 1.132(4) no
O210 C210 1.120(4) no
O211 C211 1.133(4) no
O212 C212 1.134(5) no
O213 C213 1.133(4) no
O214 C214 1.138(4) no
O215 C215 1.133(4) no
N11 C104 1.418(4) no
N12 C116 1.410(4) no
N21 C204 1.415(4) no
N22 C216 1.415(4) no
C101 C102 1.370(6) no
C101 C106 1.377(6) no
C102 C103 1.387(5) no
C102 H1021 1.000 no
C103 C104 1.403(5) no
C103 H1031 1.000 no
C104 C105 1.401(5) no
C105 C106 1.386(5) no
C105 H1051 1.000 no
C106 H1061 1.000 no
C116 C117 1.407(4) no
C116 C121 1.390(5) no
C117 C118 1.375(5) no
C117 H1171 1.000 no
C118 C119 1.385(5) no
C118 H1181 1.000 no
C119 C120 1.363(5) no
C120 C121 1.395(5) no
C120 H1201 1.000 no
C121 H1211 1.000 no
C201 C202 1.373(5) no
C201 C206 1.372(5) no
C202 C203 1.383(5) no
C202 H2021 1.000 no
C203 C204 1.397(4) no
C203 H2031 1.000 no
C204 C205 1.389(4) no
C205 C206 1.393(5) no
C205 H2051 1.000 no
C206 H2061 1.000 no
C216 C217 1.388(4) no
C216 C221 1.403(4) no
C217 C218 1.389(4) no
C217 H2171 1.000 no
C218 C219 1.372(5) no
C218 H2181 1.000 no
C219 C220 1.383(5) no
C220 C221 1.382(5) no
C220 H2201 1.000 no
C221 H2211 1.000 no

loop_
_geom_contact_atom_site_label_1
_geom_contact_atom_site_label_2
_geom_contact_distance
_geom_contact_site_symmetry_2
_geom_contact_publ_flag
Br11 O211 3.489(3) 1_565 no
Br11 O109 3.499(3) 2_666 no
Br11 C211 3.531(3) 1_565 no
Br12 O115 3.342(3) 2 no
Br12 O109 3.595(3) 2 no
Br21 O113 3.080(2) 2_667 no
Br21 O107 3.507(4) 1_556 no
Br21 O214 3.537(4) 2_667 no
Br22 O111 3.585(4) 1_545 no
O107 O107 3.088(7) 2_666 no
O107 O113 3.271(4) 2_666 no
O107 O214 3.336(5) 2_666 no
O107 C106 3.356(5) 2_666 no
O107 C105 3.365(4) 2_666 no
O107 C101 3.441(5) 2_666 no
O107 C104 3.463(4) 2_666 no
O107 C107 3.526(5) 2_666 no
O107 C102 3.570(6) 2_666 no
O107 C113 3.575(4) 2_666 no
O107 C103 3.582(5) 2_666 no
O108 O210 3.155(5) 2_666 no
O108 O214 3.379(4) 2_666 no
O109 O207 3.126(5) 1_554 no
O109 C202 3.234(6) 1_554 no
O109 C203 3.573(6) 1_554 no
O110 O113 3.195(6) 2_566 no
O110 O213 3.311(4) 2_566 no
O110 C213 3.577(5) 2_566 no
O111 C117 3.363(6) 2_565 no
O111 C118 3.475(7) 2_565 no
O111 O111 3.578(9) 2_565 no
O112 C201 3.022(5) 1_454 no
O112 C206 3.215(5) 1_454 no
O112 C202 3.296(5) 1_454 no
O112 O210 3.332(7) 1_454 no
O112 O208 3.552(5) 2_556 no
O113 O214 3.091(5) . no
O113 O215 3.179(4) . no
O113 C214 3.180(5) . no
O113 C215 3.186(5) . no
O114 C217 3.253(6) 2_556 no
O114 C218 3.511(6) 2_556 no
O114 O208 3.564(4) 2_556 no
O115 O209 3.155(5) 2_556 no
O115 C220 3.522(5) . no
O207 C118 3.145(6) 1_556 no
O207 C119 3.377(6) 1_556 no
O207 C117 3.453(6) 1_556 no
O208 O211 3.389(5) 2_657 no
O209 O215 3.153(4) 2_556 no
O209 C220 3.263(4) 2_556 no
O209 C115 3.386(5) 2_556 no
O210 C118 3.264(5) 1_656 no
O212 C220 3.298(6) 2_656 no
O212 O212 3.584(5) 2_656 no
O213 C110 3.457(5) 2_566 no
O214 C103 3.266(7) 2_666 no
O214 C107 3.437(6) 2_666 no
O214 C108 3.471(4) 2_666 no
O215 C218 3.199(5) 2_556 no
O215 C113 3.280(5) . no
C101 C218 3.471(6) 1_565 no
C106 C218 3.325(6) 1_565 no

loop_
_geom_torsion_atom_site_label_1
_geom_torsion_atom_site_label_2
_geom_torsion_atom_site_label_3
_geom_torsion_atom_site_label_4
_geom_torsion
_geom_torsion_publ_flag
Ru11 Ru12 Ru13 N11 47.80(10) no
Ru11 Ru12 Ru13 N12 -48.40(9) no
Ru11 Ru12 Ru13 C113 115.80(10) no
Ru11 Ru12 Ru13 C114 -156.10(10) no
Ru11 Ru12 Ru13 C115 -57.8(2) no
Ru11 Ru12 N11 Ru13 -73.80(10) no
Ru11 Ru12 N11 C104 157.8(4) no
Ru11 Ru12 N12 Ru13 75.22(9) no
Ru11 Ru12 N12 C116 -152.3(4) no
Ru11 Ru13 Ru12 N11 -47.80(10) no
Ru11 Ru13 Ru12 N12 48.40(9) no
Ru11 Ru13 Ru12 C110 -134.10(10) no
Ru11 Ru13 Ru12 C111 -3.3(2) no
Ru11 Ru13 Ru12 C112 125.4(2) no
Ru11 Ru13 N11 Ru12 108.99(9) no
Ru11 Ru13 N11 C104 -126.7(3) no
Ru11 Ru13 N12 Ru12 -108.10(9) no
Ru11 Ru13 N12 C116 126.8(3) no
Ru11 N11 Ru12 Ru13 73.80(10) no
Ru11 N11 Ru12 N12 19.30(10) no
Ru11 N11 Ru12 C110 -177.7(2) no
Ru11 N11 Ru12 C111 -82.4(2) no
Ru11 N11 Ru12 C112 54.2(6) no
Ru11 N11 Ru13 Ru12 -108.99(9) no
Ru11 N11 Ru13 N12 -54.70(9) no
Ru11 N11 Ru13 C113 122.80(10) no
Ru11 N11 Ru13 C114 -138.8(2) no
Ru11 N11 Ru13 C115 28.80(10) no
Ru11 N11 C104 C103 37.8(4) no
Ru11 N11 C104 C105 -142.3(3) no
Ru11 N12 Ru12 Ru13 -75.22(9) no
Ru11 N12 Ru12 N11 -19.20(10) no
Ru11 N12 Ru12 C110 -82.5(4) no
Ru11 N12 Ru12 C111 77.6(2) no
Ru11 N12 Ru12 C112 171.8(2) no
Ru11 N12 Ru13 Ru12 108.10(9) no
Ru11 N12 Ru13 N11 54.42(9) no
Ru11 N12 Ru13 C113 44.9(6) no
Ru11 N12 Ru13 C114 -179.90(10) no
Ru11 N12 Ru13 C115 -76.90(10) no
Ru11 N12 C116 C117 -80.3(4) no
Ru11 N12 C116 C121 99.4(4) no
Ru12 Ru11 Ru13 N11 -47.34(8) no
Ru12 Ru11 Ru13 N12 48.20(10) no
Ru12 Ru11 Ru13 C113 -119.80(10) no
Ru12 Ru11 Ru13 C114 48.4(3) no
Ru12 Ru11 Ru13 C115 153.77(8) no
Ru12 Ru11 N11 Ru13 74.40(10) no
Ru12 Ru11 N11 C104 -157.2(4) no
Ru12 Ru11 N12 Ru13 -75.70(10) no
Ru12 Ru11 N12 C116 151.7(3) no
Ru12 Ru13 Ru11 N11 47.34(8) no
Ru12 Ru13 Ru11 N12 -48.20(10) no
Ru12 Ru13 Ru11 C107 131.80(10) no
Ru12 Ru13 Ru11 C108 -4.4(2) no
Ru12 Ru13 Ru11 C109 -130.00(10) no
Ru12 Ru13 N11 C104 124.4(3) no
Ru12 Ru13 N12 C116 -125.1(3) no
Ru12 N11 Ru11 Ru13 -74.40(10) no
Ru12 N11 Ru11 N12 -19.30(10) no
Ru12 N11 Ru11 C107 177.7(2) no
Ru12 N11 Ru11 C108 80.90(10) no
Ru12 N11 Ru11 C109 -67.0(4) no
Ru12 N11 Ru13 N12 54.30(10) no
Ru12 N11 Ru13 C113 -128.20(10) no
Ru12 N11 Ru13 C114 -29.8(2) no
Ru12 N11 Ru13 C115 137.80(10) no
Ru12 N11 C104 C103 -115.4(3) no
Ru12 N11 C104 C105 64.5(4) no
Ru12 N12 Ru11 Ru13 75.70(10) no
Ru12 N12 Ru11 N11 19.20(10) no
Ru12 N12 Ru11 C107 75.6(5) no
Ru12 N12 Ru11 C108 -82.9(2) no
Ru12 N12 Ru11 C109 -175.7(2) no
Ru12 N12 Ru13 N11 -53.68(9) no
Ru12 N12 Ru13 C113 -63.2(6) no
Ru12 N12 Ru13 C114 72.00(10) no
Ru12 N12 Ru13 C115 175.00(10) no
Ru12 N12 C116 C117 66.6(5) no
Ru12 N12 C116 C121 -113.7(4) no
Ru13 Ru11 Ru12 N11 75.60(10) no
Ru13 Ru11 Ru12 N12 -73.40(10) no
Ru13 Ru11 Ru12 C110 78.8(2) no
Ru13 Ru11 Ru12 C111 178.10(10) no
Ru13 Ru11 Ru12 C112 -84.0(2) no
Ru13 Ru11 N11 C104 128.4(3) no
Ru13 Ru11 N12 C116 -132.6(3) no
Ru13 Ru12 Ru11 N11 -75.60(10) no
Ru13 Ru12 Ru11 N12 73.40(10) no
Ru13 Ru12 Ru11 C107 -78.8(2) no
Ru13 Ru12 Ru11 C108 177.70(10) no
Ru13 Ru12 Ru11 C109 79.1(2) no
Ru13 Ru12 N11 C104 -128.4(3) no
Ru13 Ru12 N12 C116 132.5(3) no
Ru13 N11 Ru11 N12 55.13(9) no
Ru13 N11 Ru11 C107 -107.9(2) no
Ru13 N11 Ru11 C108 155.40(10) no
Ru13 N11 Ru11 C109 7.4(4) no
Ru13 N11 Ru12 N12 -54.50(10) no
Ru13 N11 Ru12 C110 108.5(2) no
Ru13 N11 Ru12 C111 -156.3(2) no
Ru13 N11 Ru12 C112 -19.6(6) no
Ru13 N11 C104 C103 141.6(3) no
Ru13 N11 C104 C105 -38.4(5) no
Ru13 N12 Ru11 N11 -56.50(10) no
Ru13 N12 Ru11 C107 -0.1(5) no
Ru13 N12 Ru11 C108 -158.60(10) no
Ru13 N12 Ru11 C109 108.6(2) no
Ru13 N12 Ru12 N11 56.00(10) no
Ru13 N12 Ru12 C110 -7.3(4) no
Ru13 N12 Ru12 C111 152.80(10) no
Ru13 N12 Ru12 C112 -113.0(2) no
Ru13 N12 C116 C117 172.7(3) no
Ru13 N12 C116 C121 -7.6(6) no
Ru21 Ru22 Ru23 N21 49.50(8) no
Ru21 Ru22 Ru23 N22 -49.30(10) no
Ru21 Ru22 Ru23 C213 82.7(2) no
Ru21 Ru22 Ru23 C214 171.90(10) no
Ru21 Ru22 Ru23 C215 -102.4(2) no
Ru21 Ru22 N21 Ru23 -74.92(8) no
Ru21 Ru22 N21 C204 155.3(3) no
Ru21 Ru22 N22 Ru23 74.30(10) no
Ru21 Ru22 N22 C216 -158.3(3) no
Ru21 Ru23 Ru22 N21 -49.50(8) no
Ru21 Ru23 Ru22 N22 49.30(10) no
Ru21 Ru23 Ru22 C210 -131.4(2) no
Ru21 Ru23 Ru22 C211 -7.30(10) no
Ru21 Ru23 Ru22 C212 129.00(10) no
Ru21 Ru23 N21 Ru22 107.50(9) no
Ru21 Ru23 N21 C204 -127.5(3) no
Ru21 Ru23 N22 Ru22 -107.59(9) no
Ru21 Ru23 N22 C216 127.4(3) no
Ru21 N21 Ru22 Ru23 74.92(8) no
Ru21 N21 Ru22 N22 21.20(10) no
Ru21 N21 Ru22 C210 -173.4(2) no
Ru21 N21 Ru22 C211 -79.60(10) no
Ru21 N21 Ru22 C212 69.2(6) no
Ru21 N21 Ru23 Ru22 -107.50(9) no
Ru21 N21 Ru23 N22 -55.00(10) no
Ru21 N21 Ru23 C213 94.00(10) no
Ru21 N21 Ru23 C214 -166.00(10) no
Ru21 N21 Ru23 C215 -10.7(5) no
Ru21 N21 C204 C203 47.1(5) no
Ru21 N21 C204 C205 -134.7(3) no
Ru21 N22 Ru22 Ru23 -74.30(10) no
Ru21 N22 Ru22 N21 -21.20(10) no
Ru21 N22 Ru22 C210 -76.5(6) no
Ru21 N22 Ru22 C211 72.9(2) no
Ru21 N22 Ru22 C212 169.3(2) no
Ru21 N22 Ru23 Ru22 107.59(9) no
Ru21 N22 Ru23 N21 55.20(10) no
Ru21 N22 Ru23 C213 -10.5(2) no
Ru21 N22 Ru23 C214 152.60(10) no
Ru21 N22 Ru23 C215 -110.1(2) no
Ru21 N22 C216 C217 -34.9(5) no
Ru21 N22 C216 C221 145.6(3) no
Ru22 Ru21 Ru23 N21 -47.60(10) no
Ru22 Ru21 Ru23 N22 47.68(7) no
Ru22 Ru21 Ru23 C213 -138.26(9) no
Ru22 Ru21 Ru23 C214 -17.3(3) no
Ru22 Ru21 Ru23 C215 128.30(10) no
Ru22 Ru21 N21 Ru23 77.20(10) no
Ru22 Ru21 N21 C204 -154.1(3) no
Ru22 Ru21 N22 Ru23 -76.40(9) no
Ru22 Ru21 N22 C216 157.3(3) no
Ru22 Ru23 Ru21 N21 47.60(10) no
Ru22 Ru23 Ru21 N22 -47.68(7) no
Ru22 Ru23 Ru21 C207 130.60(10) no
Ru22 Ru23 Ru21 C208 -0.5(2) no
Ru22 Ru23 Ru21 C209 -134.0(2) no
Ru22 Ru23 N21 C204 125.0(3) no
Ru22 Ru23 N22 C216 -125.0(3) no
Ru22 N21 Ru21 Ru23 -77.20(10) no
Ru22 N21 Ru21 N22 -21.10(10) no
Ru22 N21 Ru21 C207 175.6(2) no
Ru22 N21 Ru21 C208 78.9(2) no
Ru22 N21 Ru21 C209 -81.7(5) no
Ru22 N21 Ru23 N22 52.50(10) no
Ru22 N21 Ru23 C213 -158.50(10) no
Ru22 N21 Ru23 C214 -58.50(10) no
Ru22 N21 Ru23 C215 96.8(4) no
Ru22 N21 C204 C203 -102.7(4) no
Ru22 N21 C204 C205 75.5(4) no
Ru22 N22 Ru21 Ru23 76.40(9) no
Ru22 N22 Ru21 N21 21.00(10) no
Ru22 N22 Ru21 C207 71.8(3) no
Ru22 N22 Ru21 C208 -80.10(10) no
Ru22 N22 Ru21 C209 -176.7(2) no
Ru22 N22 Ru23 N21 -52.40(10) no
Ru22 N22 Ru23 C213 -118.1(2) no
Ru22 N22 Ru23 C214 45.0(2) no
Ru22 N22 Ru23 C215 142.3(2) no
Ru22 N22 C216 C217 118.4(4) no
Ru22 N22 C216 C221 -61.1(4) no
Ru23 Ru21 Ru22 N21 72.60(10) no
Ru23 Ru21 Ru22 N22 -73.50(10) no
Ru23 Ru21 Ru22 C210 81.8(2) no
Ru23 Ru21 Ru22 C211 175.41(8) no
Ru23 Ru21 Ru22 C212 -88.7(2) no
Ru23 Ru21 N21 C204 128.7(3) no
Ru23 Ru21 N22 C216 -126.3(3) no
Ru23 Ru22 Ru21 N21 -72.60(10) no
Ru23 Ru22 Ru21 N22 73.50(10) no
Ru23 Ru22 Ru21 C207 -78.5(2) no
Ru23 Ru22 Ru21 C208 179.70(10) no
Ru23 Ru22 Ru21 C209 78.1(2) no
Ru23 Ru22 N21 C204 -129.7(3) no
Ru23 Ru22 N22 C216 127.3(3) no
Ru23 N21 Ru21 N22 56.10(10) no
Ru23 N21 Ru21 C207 -107.3(2) no
Ru23 N21 Ru21 C208 156.1(2) no
Ru23 N21 Ru21 C209 -4.6(5) no
Ru23 N21 Ru22 N22 -53.77(9) no
Ru23 N21 Ru22 C210 111.60(10) no
Ru23 N21 Ru22 C211 -154.55(9) no
Ru23 N21 Ru22 C212 -5.7(6) no
Ru23 N21 C204 C203 151.7(3) no
Ru23 N21 C204 C205 -30.1(5) no
Ru23 N22 Ru21 N21 -55.42(9) no
Ru23 N22 Ru21 C207 -4.6(3) no
Ru23 N22 Ru21 C208 -156.50(10) no
Ru23 N22 Ru21 C209 106.90(10) no
Ru23 N22 Ru22 N21 53.20(10) no
Ru23 N22 Ru22 C210 -2.2(6) no
Ru23 N22 Ru22 C211 147.20(10) no
Ru23 N22 Ru22 C212 -116.4(2) no
Ru23 N22 C216 C217 -137.8(3) no
Ru23 N22 C216 C221 42.7(5) no
Br11 C101 C102 C103 176.7(3) no
Br11 C101 C106 C105 -176.7(3) no
Br12 C119 C118 C117 -178.8(3) no
Br12 C119 C120 C121 178.3(4) no
Br21 C201 C202 C203 -179.4(3) no
Br21 C201 C206 C205 178.8(3) no
Br22 C219 C218 C217 -178.8(3) no
Br22 C219 C220 C221 178.8(3) no
N11 Ru11 Ru12 N12 -148.9(2) no
N11 Ru11 Ru12 C110 3.3(3) no
N11 Ru11 Ru12 C111 102.5(2) no
N11 Ru11 Ru12 C112 -159.6(2) no
N11 Ru11 Ru13 N12 95.50(10) no
N11 Ru11 Ru13 C113 -72.50(10) no
N11 Ru11 Ru13 C114 95.7(3) no
N11 Ru11 Ru13 C115 -158.90(10) no
N11 Ru11 N12 C116 170.8(3) no
N11 Ru12 Ru11 N12 148.9(2) no
N11 Ru12 Ru11 C107 -3.2(2) no
N11 Ru12 Ru11 C108 -106.7(2) no
N11 Ru12 Ru11 C109 154.7(2) no
N11 Ru12 Ru13 N12 -96.20(10) no
N11 Ru12 Ru13 C113 67.9(2) no
N11 Ru12 Ru13 C114 156.0(2) no
N11 Ru12 Ru13 C115 -105.7(2) no
N11 Ru12 N12 C116 -171.5(3) no
N11 Ru13 Ru11 N12 -95.50(10) no
N11 Ru13 Ru11 C107 84.5(2) no
N11 Ru13 Ru11 C108 -51.7(2) no
N11 Ru13 Ru11 C109 -177.30(10) no
N11 Ru13 Ru12 N12 96.20(10) no
N11 Ru13 Ru12 C110 -86.3(2) no
N11 Ru13 Ru12 C111 44.5(2) no
N11 Ru13 Ru12 C112 173.2(2) no
N11 Ru13 N12 C116 -178.8(3) no
N11 C104 C103 C102 -177.3(3) no
N11 C104 C105 C106 177.3(3) no
N12 Ru11 Ru12 C110 152.2(3) no
N12 Ru11 Ru12 C111 -108.5(2) no
N12 Ru11 Ru12 C112 -10.7(2) no
N12 Ru11 Ru13 C113 -168.0(2) no
N12 Ru11 Ru13 C114 0.2(3) no
N12 Ru11 Ru13 C115 105.60(10) no
N12 Ru11 N11 C104 -176.5(3) no
N12 Ru12 Ru11 C107 -152.1(2) no
N12 Ru12 Ru11 C108 104.4(2) no
N12 Ru12 Ru11 C109 5.7(2) no
N12 Ru12 Ru13 C113 164.2(2) no
N12 Ru12 Ru13 C114 -107.7(2) no
N12 Ru12 Ru13 C115 -9.4(2) no
N12 Ru12 N11 C104 177.1(3) no
N12 Ru13 Ru11 C107 179.9(2) no
N12 Ru13 Ru11 C108 43.8(2) no
N12 Ru13 Ru11 C109 -81.80(10) no
N12 Ru13 Ru12 C110 177.50(10) no
N12 Ru13 Ru12 C111 -51.7(2) no
N12 Ru13 Ru12 C112 77.0(2) no
N12 Ru13 N11 C104 178.6(3) no
N12 C116 C117 C118 179.8(4) no
N12 C116 C121 C120 179.8(4) no
N21 Ru21 Ru22 N22 -146.0(2) no
N21 Ru21 Ru22 C210 9.2(2) no
N21 Ru21 Ru22 C211 102.90(10) no
N21 Ru21 Ru22 C212 -161.2(2) no
N21 Ru21 Ru23 N22 95.30(10) no
N21 Ru21 Ru23 C213 -90.60(10) no
N21 Ru21 Ru23 C214 30.3(3) no
N21 Ru21 Ru23 C215 175.9(2) no
N21 Ru21 N22 C216 178.3(3) no
N21 Ru22 Ru21 N22 146.0(2) no
N21 Ru22 Ru21 C207 -5.9(2) no
N21 Ru22 Ru21 C208 -107.7(2) no
N21 Ru22 Ru21 C209 150.6(2) no
N21 Ru22 Ru23 N22 -98.80(10) no
N21 Ru22 Ru23 C213 33.2(2) no
N21 Ru22 Ru23 C214 122.40(10) no
N21 Ru22 Ru23 C215 -151.9(2) no
N21 Ru22 N22 C216 -179.5(3) no
N21 Ru23 Ru21 N22 -95.30(10) no
N21 Ru23 Ru21 C207 82.90(10) no
N21 Ru23 Ru21 C208 -48.1(2) no
N21 Ru23 Ru21 C209 178.3(2) no
N21 Ru23 Ru22 N22 98.80(10) no
N21 Ru23 Ru22 C210 -81.9(2) no
N21 Ru23 Ru22 C211 42.20(10) no
N21 Ru23 Ru22 C212 178.5(2) no
N21 Ru23 N22 C216 -177.3(3) no
N21 C204 C203 C202 178.9(4) no
N21 C204 C205 C206 -179.5(4) no
N22 Ru21 Ru22 C210 155.2(2) no
N22 Ru21 Ru22 C211 -111.10(10) no
N22 Ru21 Ru22 C212 -15.2(2) no
N22 Ru21 Ru23 C213 174.10(10) no
N22 Ru21 Ru23 C214 -65.0(3) no
N22 Ru21 Ru23 C215 80.7(2) no
N22 Ru21 N21 C204 -175.2(3) no
N22 Ru22 Ru21 C207 -152.0(2) no
N22 Ru22 Ru21 C208 106.3(2) no
N22 Ru22 Ru21 C209 4.6(2) no
N22 Ru22 Ru23 C213 132.0(2) no
N22 Ru22 Ru23 C214 -138.8(2) no
N22 Ru22 Ru23 C215 -53.1(2) no
N22 Ru22 N21 C204 176.5(3) no
N22 Ru23 Ru21 C207 178.20(10) no
N22 Ru23 Ru21 C208 47.2(2) no
N22 Ru23 Ru21 C209 -86.4(2) no
N22 Ru23 Ru22 C210 179.3(2) no
N22 Ru23 Ru22 C211 -56.6(2) no
N22 Ru23 Ru22 C212 79.7(2) no
N22 Ru23 N21 C204 177.5(3) no
N22 C216 C217 C218 -179.8(3) no
N22 C216 C221 C220 179.8(3) no
C101 C102 C103 C104 -0.7(6) no
C101 C106 C105 C104 0.8(6) no
C102 C101 C106 C105 1.4(7) no
C102 C103 C104 C105 2.7(5) no
C103 C102 C101 C106 -1.4(7) no
C103 C104 C105 C106 -2.8(5) no
C104 N11 Ru11 C107 20.5(3) no
C104 N11 Ru11 C108 -76.2(3) no
C104 N11 Ru11 C109 135.9(4) no
C104 N11 Ru12 C110 -19.9(3) no
C104 N11 Ru12 C111 75.4(3) no
C104 N11 Ru12 C112 -148.0(5) no
C104 N11 Ru13 C113 -3.8(3) no
C104 N11 Ru13 C114 94.5(3) no
C104 N11 Ru13 C115 -97.9(3) no
C107 Ru11 Ru12 C110 0.1(3) no
C107 Ru11 Ru12 C111 99.4(2) no
C107 Ru11 Ru12 C112 -162.8(3) no
C107 Ru11 Ru13 C113 11.9(2) no
C107 Ru11 Ru13 C114 -179.8(3) no
C107 Ru11 Ru13 C115 -74.4(2) no
C107 Ru11 N12 C116 -132.8(4) no
C108 Ru11 Ru12 C110 -103.4(2) no
C108 Ru11 Ru12 C111 -4.1(2) no
C108 Ru11 Ru12 C112 93.7(2) no
C108 Ru11 Ru13 C113 -124.2(2) no
C108 Ru11 Ru13 C114 44.0(3) no
C108 Ru11 Ru13 C115 149.4(2) no
C108 Ru11 N12 C116 68.8(3) no
C109 Ru11 Ru12 C110 157.9(3) no
C109 Ru11 Ru12 C111 -102.8(2) no
C109 Ru11 Ru12 C112 -4.9(3) no
C109 Ru11 Ru13 C113 110.2(2) no
C109 Ru11 Ru13 C114 -81.6(3) no
C109 Ru11 Ru13 C115 23.80(10) no
C109 Ru11 N12 C116 -24.0(3) no
C110 Ru12 Ru13 C113 -18.3(2) no
C110 Ru12 Ru13 C114 69.8(2) no
C110 Ru12 Ru13 C115 168.1(3) no
C110 Ru12 N12 C116 125.2(4) no
C111 Ru12 Ru13 C113 112.5(2) no
C111 Ru12 Ru13 C114 -159.5(2) no
C111 Ru12 Ru13 C115 -61.1(3) no
C111 Ru12 N12 C116 -74.7(3) no
C112 Ru12 Ru13 C113 -118.8(2) no
C112 Ru12 Ru13 C114 -30.8(2) no
C112 Ru12 Ru13 C115 67.6(3) no
C112 Ru12 N12 C116 19.5(3) no
C113 Ru13 N12 C116 171.7(5) no
C114 Ru13 N12 C116 -53.1(3) no
C115 Ru13 N12 C116 50.0(3) no
C116 C117 C118 C119 -0.3(6) no
C116 C121 C120 C119 1.2(7) no
C117 C116 C121 C120 -0.5(6) no
C117 C118 C119 C120 1.0(7) no
C118 C117 C116 C121 0.1(6) no
C118 C119 C120 C121 -1.5(7) no
C201 C202 C203 C204 0.8(6) no
C201 C206 C205 C204 0.4(6) no
C202 C201 C206 C205 1.2(6) no
C202 C203 C204 C205 0.7(6) no
C203 C202 C201 C206 -1.8(6) no
C203 C204 C205 C206 -1.3(6) no
C204 N21 Ru21 C207 21.4(3) no
C204 N21 Ru21 C208 -75.2(3) no
C204 N21 Ru21 C209 124.2(5) no
C204 N21 Ru22 C210 -18.1(3) no
C204 N21 Ru22 C211 75.7(3) no
C204 N21 Ru22 C212 -135.5(5) no
C204 N21 Ru23 C213 -33.4(3) no
C204 N21 Ru23 C214 66.5(3) no
C204 N21 Ru23 C215 -138.1(5) no
C207 Ru21 Ru22 C210 3.3(3) no
C207 Ru21 Ru22 C211 96.9(2) no
C207 Ru21 Ru22 C212 -167.2(3) no
C207 Ru21 Ru23 C213 -7.70(10) no
C207 Ru21 Ru23 C214 113.3(3) no
C207 Ru21 Ru23 C215 -101.1(2) no
C207 Ru21 N22 C216 -130.9(3) no
C208 Ru21 Ru22 C210 -98.5(2) no
C208 Ru21 Ru22 C211 -4.80(10) no
C208 Ru21 Ru22 C212 91.1(2) no
C208 Ru21 Ru23 C213 -138.8(2) no
C208 Ru21 Ru23 C214 -17.8(3) no
C208 Ru21 Ru23 C215 127.8(3) no
C208 Ru21 N22 C216 77.2(3) no
C209 Ru21 Ru22 C210 159.9(3) no
C209 Ru21 Ru22 C211 -106.5(2) no
C209 Ru21 Ru22 C212 -10.6(3) no
C209 Ru21 Ru23 C213 87.7(2) no
C209 Ru21 Ru23 C214 -151.3(3) no
C209 Ru21 Ru23 C215 -5.7(2) no
C209 Ru21 N22 C216 -19.5(3) no
C210 Ru22 Ru23 C213 -48.7(3) no
C210 Ru22 Ru23 C214 40.5(2) no
C210 Ru22 Ru23 C215 126.2(2) no
C210 Ru22 N22 C216 125.2(6) no
C211 Ru22 Ru23 C213 75.5(2) no
C211 Ru22 Ru23 C214 164.7(2) no
C211 Ru22 Ru23 C215 -109.6(2) no
C211 Ru22 N22 C216 -85.4(3) no
C212 Ru22 Ru23 C213 -148.3(2) no
C212 Ru22 Ru23 C214 -59.1(2) no
C212 Ru22 Ru23 C215 26.6(2) no
C212 Ru22 N22 C216 11.0(3) no
C213 Ru23 N22 C216 116.9(3) no
C214 Ru23 N22 C216 -80.0(3) no
C215 Ru23 N22 C216 17.4(3) no
C216 C217 C218 C219 0.1(6) no
C216 C221 C220 C219 -0.1(6) no
C217 C216 C221 C220 0.3(6) no
C217 C218 C219 C220 0.2(6) no
C218 C217 C216 C221 -0.3(6) no
C218 C219 C220 C221 -0.1(6) no
